data_4022434
loop_
_publ_author_name
'Benoit Guay'
'Pierre Deslongchamps'

_publ_section_title
;
 Cascade Polycyclization: Exploration of a Convergent Route
 to Access Various Tricyclic and Tetracyclic Products
 Related to Sterols
;
_journal_name_full 'Journal of Organic Chemistry'
_journal_page_first 6140
_journal_page_last 6148
_journal_paper_doi 10.1021/jo034280n
_journal_volume 68
_journal_year 2003
_chemical_formula_sum 'C21 H26 O7'
_chemical_formula_weight 390.42
_chemical_name_systematic
;
 ?
;
_space_group_IT_number 19
_symmetry_cell_setting orthorhombic
_symmetry_space_group_name_Hall 'P 2ac 2ab'
_symmetry_space_group_name_H-M 'P 21 21 21'
_atom_sites_solution_hydrogens geom
_atom_sites_solution_primary direct
_atom_sites_solution_secondary difmap
_audit_creation_method SHELXL-97
_cell_angle_alpha 90.00
_cell_angle_beta 90.00
_cell_angle_gamma 90.00
_cell_formula_units_Z 4
_cell_length_a 6.6967(17)
_cell_length_b 12.147(3)
_cell_length_c 23.158(3)
_cell_measurement_temperature 293(2)
_cell_volume 1883.8(6)
_computing_structure_refinement 'SHELXL-97 (Sheldrick, 1997)'
_diffrn_ambient_temperature 293(2)
_diffrn_measured_fraction_theta_full 0.991
_diffrn_measured_fraction_theta_max 0.991
_diffrn_radiation_monochromator graphite
_diffrn_radiation_source 'fine-focus sealed tube'
_diffrn_radiation_type CuK\a
_diffrn_radiation_wavelength 1.54184
_diffrn_reflns_av_R_equivalents 0.0000
_diffrn_reflns_av_sigmaI/netI 0.0341
_diffrn_reflns_limit_h_max 7
_diffrn_reflns_limit_h_min 0
_diffrn_reflns_limit_k_max 14
_diffrn_reflns_limit_k_min 0
_diffrn_reflns_limit_l_max 27
_diffrn_reflns_limit_l_min 0
_diffrn_reflns_number 1855
_diffrn_reflns_theta_full 64.98
_diffrn_reflns_theta_max 64.98
_diffrn_reflns_theta_min 5.28
_exptl_absorpt_coefficient_mu 0.856
_exptl_crystal_density_diffrn 1.377
_exptl_crystal_density_method 'not measured'
_exptl_crystal_F_000 832
_refine_diff_density_max 0.168
_refine_diff_density_min -0.178
_refine_diff_density_rms 0.042
_refine_ls_abs_structure_details 'Flack H D (1983), Acta Cryst. A39, 876-881'
_refine_ls_abs_structure_Flack 0.2(4)
_refine_ls_extinction_coef 0.0067(10)
_refine_ls_extinction_expression Fc^*^=kFc[1+0.001xFc^2^\l^3^/sin(2\q)]^-1/4^
_refine_ls_extinction_method SHELXL
_refine_ls_goodness_of_fit_ref 1.044
_refine_ls_hydrogen_treatment mixed
_refine_ls_matrix_type full
_refine_ls_number_parameters 254
_refine_ls_number_reflns 1855
_refine_ls_number_restraints 0
_refine_ls_restrained_S_all 1.044
_refine_ls_R_factor_all 0.0552
_refine_ls_R_factor_gt 0.0486
_refine_ls_shift/su_max 0.004
_refine_ls_shift/su_mean 0.001
_refine_ls_structure_factor_coef Fsqd
_refine_ls_weighting_details 'calc w=1/[\s^2^(Fo^2^)+(0.0705P)^2^+0.6122P] where P=(Fo^2^+2Fc^2^)/3'
_refine_ls_weighting_scheme calc
_refine_ls_wR_factor_gt 0.1252
_refine_ls_wR_factor_ref 0.1299
_reflns_number_gt 1644
_reflns_number_total 1855
_reflns_threshold_expression >2sigma(I)
_cod_data_source_file jo034280nsi20030611_112520_7.cif
_cod_data_source_block ben1553
_cod_database_code 4022434

loop_
_symmetry_equiv_pos_as_xyz
'x, y, z'
'x+1/2, -y+1/2, -z'
'-x, y+1/2, -z+1/2'
'-x+1/2, -y, z+1/2'

loop_
_atom_site_label
_atom_site_type_symbol
_atom_site_fract_x
_atom_site_fract_y
_atom_site_fract_z
_atom_site_U_iso_or_equiv
_atom_site_adp_type
_atom_site_occupancy
_atom_site_symmetry_multiplicity
_atom_site_calc_flag
_atom_site_refinement_flags
C1 C 0.4258(6) 0.1846(3) 0.16491(16) 0.0384(9) Uani 1 1 d .
C2 C 0.3174(6) 0.2917(3) 0.17105(19) 0.0501(10) Uani 1 1 d .
H2A H 0.3192 0.3132 0.2114 0.060 Uiso 1 1 calc R
H2B H 0.1791 0.2809 0.1600 0.060 Uiso 1 1 calc R
C3 C 0.4041(7) 0.3853(4) 0.1351(2) 0.0530(11) Uani 1 1 d .
H3A H 0.3815 0.3708 0.0944 0.064 Uiso 1 1 calc R
H3B H 0.3373 0.4537 0.1449 0.064 Uiso 1 1 calc R
C4 C 0.6264(6) 0.3967(3) 0.14624(17) 0.0394(9) Uani 1 1 d .
C5 C 0.7230(5) 0.2862(3) 0.13060(15) 0.0338(8) Uani 1 1 d .
C6 C 0.8361(6) 0.2755(3) 0.08352(15) 0.0385(9) Uani 1 1 d .
H6 H 0.8694 0.3387 0.0630 0.046 Uiso 1 1 calc R
C7 C 0.9104(7) 0.1698(3) 0.06251(16) 0.0435(9) Uani 1 1 d .
C8 C 0.8018(6) 0.0663(3) 0.08252(14) 0.0354(8) Uani 1 1 d .
C9 C 0.7744(6) 0.0826(3) 0.14845(15) 0.0345(8) Uani 1 1 d .
H9 H 0.9103 0.0941 0.1629 0.041 Uiso 1 1 calc R
C10 C 0.6599(5) 0.1888(3) 0.16693(15) 0.0313(8) Uani 1 1 d .
C11 C 0.7024(7) -0.0213(3) 0.18008(17) 0.0435(9) Uani 1 1 d .
H11A H 0.6964 -0.0068 0.2212 0.052 Uiso 1 1 calc R
H11B H 0.5689 -0.0399 0.1671 0.052 Uiso 1 1 calc R
C12 C 0.8404(7) -0.1170(3) 0.16899(16) 0.0478(10) Uani 1 1 d .
H12A H 0.9716 -0.1009 0.1846 0.057 Uiso 1 1 calc R
H12B H 0.7895 -0.1822 0.1881 0.057 Uiso 1 1 calc R
C13 C 0.8562(7) -0.1378(3) 0.10506(16) 0.0459(10) Uani 1 1 d .
H13A H 0.7256 -0.1569 0.0900 0.055 Uiso 1 1 calc R
H13B H 0.9447 -0.1997 0.0983 0.055 Uiso 1 1 calc R
C14 C 0.9363(6) -0.0362(3) 0.07281(15) 0.0405(9) Uani 1 1 d .
H14 H 1.0679 -0.0192 0.0890 0.049 Uiso 1 1 calc R
C15 C 0.9676(9) -0.0669(3) 0.00946(17) 0.0563(12) Uani 1 1 d .
H15A H 0.8467 -0.1014 -0.0048 0.068 Uiso 1 1 calc R
H15B H 0.9882 0.0001 -0.0125 0.068 Uiso 1 1 calc R
C16 C 1.1375(11) -0.1420(4) -0.0013(2) 0.0748(17) Uani 1 1 d .
H16 H 1.1500 -0.1694 -0.0386 0.090 Uiso 1 1 calc R
C17 C 0.6046(7) 0.0597(3) 0.04932(17) 0.0487(10) Uani 1 1 d .
H17A H 0.6316 0.0475 0.0091 0.073 Uiso 1 1 calc R
H17B H 0.5327 0.1275 0.0539 0.073 Uiso 1 1 calc R
H17C H 0.5259 0.0000 0.0641 0.073 Uiso 1 1 calc R
C18 C 0.7275(6) 0.2087(3) 0.22953(16) 0.0373(9) Uani 1 1 d .
C19 C 0.6350(7) 0.2203(4) 0.32749(16) 0.0600(12) Uani 1 1 d .
H19A H 0.5191 0.2140 0.3517 0.090 Uiso 1 1 calc R
H19B H 0.6907 0.2928 0.3314 0.090 Uiso 1 1 calc R
H19C H 0.7324 0.1666 0.3389 0.090 Uiso 1 1 calc R
C20 C 0.8366(8) 0.4875(4) 0.2064(2) 0.0615(13) Uani 1 1 d .
H20A H 0.9505 0.4410 0.2151 0.074 Uiso 1 1 calc R
H20B H 0.8277 0.5448 0.2355 0.074 Uiso 1 1 calc R
C22 C 0.8550(8) 0.5362(4) 0.1477(2) 0.0645(13) Uani 1 1 d .
H22A H 0.8342 0.6152 0.1490 0.077 Uiso 1 1 calc R
H22B H 0.9864 0.5218 0.1317 0.077 Uiso 1 1 calc R
O1 O 0.3359(4) 0.0993(2) 0.15981(14) 0.0569(8) Uani 1 1 d .
O2 O 0.7043(5) 0.4844(2) 0.11359(12) 0.0497(8) Uani 1 1 d .
O3 O 0.6569(4) 0.4241(2) 0.20470(11) 0.0465(7) Uani 1 1 d .
O4 O 1.0530(6) 0.1695(2) 0.02968(15) 0.0763(12) Uani 1 1 d .
O5 O 1.2621(7) -0.1715(4) 0.0333(2) 0.0987(14) Uani 1 1 d .
O6 O 0.8992(4) 0.2225(2) 0.24278(11) 0.0486(7) Uani 1 1 d .
O7 O 0.5792(4) 0.2018(2) 0.26829(10) 0.0453(7) Uani 1 1 d .

loop_
_atom_site_aniso_label
_atom_site_aniso_U_11
_atom_site_aniso_U_22
_atom_site_aniso_U_33
_atom_site_aniso_U_23
_atom_site_aniso_U_13
_atom_site_aniso_U_12
C1 0.0263(18) 0.050(2) 0.0393(19) 0.0023(17) 0.0015(16) -0.0032(17)
C2 0.030(2) 0.059(2) 0.061(2) 0.000(2) 0.002(2) 0.001(2)
C3 0.039(2) 0.050(2) 0.070(3) 0.002(2) -0.003(2) 0.011(2)
C4 0.037(2) 0.0350(19) 0.047(2) 0.0037(16) 0.0014(17) 0.0030(17)
C5 0.0262(17) 0.0367(18) 0.0383(18) 0.0036(15) -0.0063(16) -0.0031(16)
C6 0.040(2) 0.0376(18) 0.0374(18) 0.0056(15) 0.0044(17) -0.0031(18)
C7 0.050(2) 0.045(2) 0.0358(18) 0.0037(17) 0.0077(19) 0.001(2)
C8 0.039(2) 0.0356(18) 0.0313(17) 0.0001(15) 0.0015(17) -0.0032(17)
C9 0.0327(19) 0.0337(17) 0.0371(18) -0.0021(15) -0.0016(16) -0.0024(16)
C10 0.0250(17) 0.0364(17) 0.0325(17) 0.0021(14) 0.0018(15) -0.0035(15)
C11 0.051(2) 0.0374(19) 0.042(2) 0.0066(16) 0.007(2) -0.0042(19)
C12 0.063(3) 0.0368(18) 0.043(2) 0.0054(16) 0.001(2) 0.001(2)
C13 0.058(3) 0.0362(19) 0.044(2) -0.0005(16) -0.004(2) 0.000(2)
C14 0.045(2) 0.0369(18) 0.0398(19) -0.0007(15) 0.0050(18) 0.0000(18)
C15 0.082(3) 0.045(2) 0.041(2) -0.0033(17) 0.010(2) 0.004(3)
C16 0.104(5) 0.059(3) 0.061(3) -0.007(2) 0.024(3) 0.019(3)
C17 0.051(2) 0.051(2) 0.044(2) -0.0039(18) -0.0123(19) 0.002(2)
C18 0.039(2) 0.0354(18) 0.0375(19) -0.0003(15) -0.0010(17) -0.0010(17)
C19 0.061(3) 0.087(3) 0.032(2) -0.005(2) 0.003(2) 0.010(3)
C20 0.065(3) 0.058(3) 0.061(3) -0.009(2) -0.008(3) -0.011(3)
C22 0.053(3) 0.055(3) 0.085(3) 0.004(2) -0.011(3) -0.008(3)
O1 0.0355(16) 0.0543(17) 0.081(2) -0.0060(16) -0.0014(16) -0.0123(15)
O2 0.0510(18) 0.0368(14) 0.0614(17) 0.0076(13) -0.0016(15) -0.0029(14)
O3 0.0510(17) 0.0440(14) 0.0444(14) -0.0091(12) 0.0042(14) 0.0003(14)
O4 0.090(3) 0.0519(17) 0.087(2) 0.0027(17) 0.059(2) 0.0002(19)
O5 0.087(3) 0.093(3) 0.117(3) -0.017(3) 0.015(3) 0.024(3)
O6 0.0343(14) 0.0664(18) 0.0449(15) -0.0102(14) -0.0034(12) -0.0035(15)
O7 0.0405(14) 0.0618(17) 0.0337(13) 0.0012(12) 0.0070(12) 0.0012(14)

loop_
_atom_type_symbol
_atom_type_description
_atom_type_scat_dispersion_real
_atom_type_scat_dispersion_imag
_atom_type_scat_source
C C 0.0181 0.0091 'International Tables Vol C Tables 4.2.6.8 and 6.1.1.4'
H H 0.0000 0.0000 'International Tables Vol C Tables 4.2.6.8 and 6.1.1.4'
O O 0.0492 0.0322 'International Tables Vol C Tables 4.2.6.8 and 6.1.1.4'

loop_
_geom_angle_atom_site_label_1
_geom_angle_atom_site_label_2
_geom_angle_atom_site_label_3
_geom_angle
O1 C1 C2 121.0(3)
O1 C1 C10 122.1(4)
C2 C1 C10 116.9(3)
C1 C2 C3 114.3(3)
C4 C3 C2 110.4(4)
O2 C4 O3 106.5(3)
O2 C4 C3 109.9(3)
O3 C4 C3 109.1(3)
O2 C4 C5 112.3(3)
O3 C4 C5 111.9(3)
C3 C4 C5 107.1(3)
C6 C5 C10 122.5(3)
C6 C5 C4 121.2(3)
C10 C5 C4 115.8(3)
C5 C6 C7 123.4(3)
O4 C7 C6 118.5(4)
O4 C7 C8 124.0(4)
C6 C7 C8 117.5(3)
C7 C8 C17 107.6(3)
C7 C8 C9 104.5(3)
C17 C8 C9 113.5(3)
C7 C8 C14 109.9(3)
C17 C8 C14 112.7(3)
C9 C8 C14 108.3(3)
C11 C9 C8 113.6(3)
C11 C9 C10 113.2(3)
C8 C9 C10 115.7(3)
C5 C10 C18 108.6(3)
C5 C10 C9 110.9(3)
C18 C10 C9 104.1(3)
C5 C10 C1 106.8(3)
C18 C10 C1 109.1(3)
C9 C10 C1 117.1(3)
C12 C11 C9 111.1(3)
C13 C12 C11 109.9(3)
C12 C13 C14 111.5(3)
C15 C14 C13 108.5(3)
C15 C14 C8 114.5(3)
C13 C14 C8 111.7(3)
C16 C15 C14 114.7(4)
O5 C16 C15 127.0(5)
O6 C18 O7 123.1(3)
O6 C18 C10 123.0(3)
O7 C18 C10 113.8(3)
O3 C20 C22 105.0(4)
O2 C22 C20 105.8(4)
C4 O2 C22 107.4(3)
C4 O3 C20 106.0(3)
C18 O7 C19 115.8(3)

loop_
_geom_bond_atom_site_label_1
_geom_bond_atom_site_label_2
_geom_bond_distance
C1 O1 1.204(5)
C1 C2 1.497(5)
C1 C10 1.569(5)
C2 C3 1.525(6)
C3 C4 1.517(6)
C4 O2 1.407(4)
C4 O3 1.409(5)
C4 C5 1.533(5)
C5 C6 1.334(5)
C5 C10 1.511(5)
C6 C7 1.460(5)
C7 O4 1.220(5)
C7 C8 1.525(5)
C8 C17 1.530(5)
C8 C9 1.551(5)
C8 C14 1.553(5)
C9 C11 1.537(5)
C9 C10 1.561(5)
C10 C18 1.538(5)
C11 C12 1.507(5)
C12 C13 1.506(5)
C13 C14 1.539(5)
C14 C15 1.528(5)
C15 C16 1.479(8)
C16 O5 1.210(7)
C18 O6 1.202(5)
C18 O7 1.341(4)
C19 O7 1.439(4)
C20 O3 1.429(6)
C20 C22 1.489(6)
C22 O2 1.427(5)

loop_
_geom_torsion_atom_site_label_1
_geom_torsion_atom_site_label_2
_geom_torsion_atom_site_label_3
_geom_torsion_atom_site_label_4
_geom_torsion
O1 C1 C2 C3 -136.5(4)
C10 C1 C2 C3 44.9(5)
C1 C2 C3 C4 -52.1(5)
C2 C3 C4 O2 -179.0(3)
C2 C3 C4 O3 -62.6(4)
C2 C3 C4 C5 58.7(4)
O2 C4 C5 C6 -12.5(5)
O3 C4 C5 C6 -132.2(4)
C3 C4 C5 C6 108.3(4)
O2 C4 C5 C10 175.3(3)
O3 C4 C5 C10 55.6(4)
C3 C4 C5 C10 -63.9(4)
C10 C5 C6 C7 -0.2(6)
C4 C5 C6 C7 -171.9(4)
C5 C6 C7 O4 -160.4(4)
C5 C6 C7 C8 20.5(6)
O4 C7 C8 C17 -104.1(5)
C6 C7 C8 C17 74.9(4)
O4 C7 C8 C9 134.9(4)
C6 C7 C8 C9 -46.0(4)
O4 C7 C8 C14 18.9(6)
C6 C7 C8 C14 -162.0(3)
C7 C8 C9 C11 -169.3(3)
C17 C8 C9 C11 73.8(4)
C14 C8 C9 C11 -52.2(4)
C7 C8 C9 C10 57.2(4)
C17 C8 C9 C10 -59.7(4)
C14 C8 C9 C10 174.3(3)
C6 C5 C10 C18 124.0(4)
C4 C5 C10 C18 -63.9(4)
C6 C5 C10 C9 10.2(5)
C4 C5 C10 C9 -177.7(3)
C6 C5 C10 C1 -118.5(4)
C4 C5 C10 C1 53.6(4)
C11 C9 C10 C5 -174.7(3)
C8 C9 C10 C5 -40.9(4)
C11 C9 C10 C18 68.7(4)
C8 C9 C10 C18 -157.6(3)
C11 C9 C10 C1 -51.8(5)
C8 C9 C10 C1 81.9(4)
O1 C1 C10 C5 138.2(4)
C2 C1 C10 C5 -43.2(4)
O1 C1 C10 C18 -104.5(4)
C2 C1 C10 C18 74.1(4)
O1 C1 C10 C9 13.3(6)
C2 C1 C10 C9 -168.1(3)
C8 C9 C11 C12 55.5(5)
C10 C9 C11 C12 -169.8(3)
C9 C11 C12 C13 -57.2(5)
C11 C12 C13 C14 59.3(5)
C12 C13 C14 C15 174.5(4)
C12 C13 C14 C8 -58.3(5)
C7 C8 C14 C15 -69.7(4)
C17 C8 C14 C15 50.3(4)
C9 C8 C14 C15 176.7(4)
C7 C8 C14 C13 166.4(3)
C17 C8 C14 C13 -73.6(4)
C9 C8 C14 C13 52.9(4)
C13 C14 C15 C16 -71.2(5)
C8 C14 C15 C16 163.2(4)
C14 C15 C16 O5 -7.8(8)
C5 C10 C18 O6 -59.1(5)
C9 C10 C18 O6 59.1(5)
C1 C10 C18 O6 -175.1(4)
C5 C10 C18 O7 125.2(3)
C9 C10 C18 O7 -116.6(3)
C1 C10 C18 O7 9.1(4)
O3 C20 C22 O2 -8.9(5)
O3 C4 O2 C22 26.0(4)
C3 C4 O2 C22 144.1(4)
C5 C4 O2 C22 -96.8(4)
C20 C22 O2 C4 -10.2(5)
O2 C4 O3 C20 -31.7(4)
C3 C4 O3 C20 -150.4(4)
C5 C4 O3 C20 91.3(4)
C22 C20 O3 C4 24.7(5)
O6 C18 O7 C19 4.6(6)
C10 C18 O7 C19 -179.7(3)

loop_
_cod_related_entry_id
_cod_related_entry_database
_cod_related_entry_code
1 ChemSpider 21176872
